data_1525644
loop_
_publ_author_name
'Belik, A.A.'
'Grechkin, S.V.'
'Lazoryak, B.I.'
'Dmitrienko, L.O.'
'Morozov, V.A.'
'Khasanov, S.S.'

_publ_section_title
;
 Crystal structures of double vanadates Ca9 R (V O4)7. IV. R= Er, Tm, Yb
 and Lu
;
_journal_name_full Kristallografiya
_journal_page_first 976
_journal_page_last 981
_journal_volume 45
_journal_year 2000
_chemical_formula_sum 'Ca9 O28 V7 Yb'
_chemical_name_systematic 'Ca9 Yb (V O4)7'
_space_group_IT_number 161
_symmetry_space_group_name_Hall 'R 3 -2"c'
_symmetry_space_group_name_H-M 'R 3 c :H'
_cell_angle_alpha 90
_cell_angle_beta 90
_cell_angle_gamma 120
_cell_formula_units_Z 6
_cell_length_a 10.8564
_cell_length_b 10.8564
_cell_length_c 37.924
_cell_volume 3870.940
_citation_journal_id_ASTM KRISAJ
_cod_data_source_file Belik_KRISAJ_2000_194.cif
_cod_data_source_block Ca9O28V7Yb1
_cod_original_cell_volume 3870.94
_cod_original_formula_sum 'Ca9 O28 V7 Yb1'
_cod_database_code 1525644

loop_
_symmetry_equiv_pos_as_xyz
x,y,z
-y,x-y,z
-x+y,-x,z
-y,-x,z+1/2
x,x-y,z+1/2
-x+y,y,z+1/2
x+2/3,y+1/3,z+1/3
-y+2/3,x-y+1/3,z+1/3
-x+y+2/3,-x+1/3,z+1/3
-y+2/3,-x+1/3,z+5/6
x+2/3,x-y+1/3,z+5/6
-x+y+2/3,y+1/3,z+5/6
x+1/3,y+2/3,z+2/3
-y+1/3,x-y+2/3,z+2/3
-x+y+1/3,-x+2/3,z+2/3
-y+1/3,-x+2/3,z+7/6
x+1/3,x-y+2/3,z+7/6
-x+y+1/3,y+2/3,z+7/6

loop_
_atom_site_label
_atom_site_type_symbol
_atom_site_fract_x
_atom_site_fract_y
_atom_site_fract_z
_atom_site_occupancy
_atom_site_U_iso_or_equiv
O5 O-2 0.718 0.013 0.1103 1 0.0
Ca2 Ca+2 0.6136 0.8254 0.2339 0.902 0.0
O10 O-2 0.6291 0.83 0.9888 1 0.0
O6 O-2 0.499 0.752 0.1243 1 0.0
O1 O-2 0 0 0.3149 1 0.0
O8 O-2 0.568 0.68 0.0507 1 0.0
O9 O-2 0.83 0.924 0.0431 1 0.0
Yb3 Yb+3 0 0 0 0.423 0.0
Yb2 Yb+3 0.6136 0.8254 0.2339 0.098 0.0
V3 V+5 0.6541 0.8498 0.0325 1 0.0
O7 O-2 0.591 0.955 0.0463 1 0.0
V2 V+5 0.6839 0.8564 0.1339 1 0.0
Ca4 Ca+2 0 0 0 0.577 0.0
O4 O-2 0.762 0.761 0.1235 1 0.0
V1 V+5 0 0 0.2666 1 0.0
Ca1 Ca+2 0.7268 0.8631 0.4311 0.905 0.0
O3 O-2 0.713 0.91 0.1777 1 0.0
Ca3 Ca+2 0.1231 0.27 0.3246 1 0.0
O2 O-2 0.015 0.8615 0.2584 1 0.0
Yb1 Yb+3 0.7268 0.8631 0.4311 0.095 0.0
